data_4087777
loop_
_publ_author_name
'Sch\"adle, Dorothea'
'Sch\"adle, Christoph'
'Schneider, David'
'Maichle-M\"ossmer, C\"acilia'
'Anwander, Reiner'

_publ_section_title
;
 Versatile Ln2(\m-NR)2-Imide Platforms for Ligand Exchange and Isoprene
 Polymerization
;
_journal_issue 20
_journal_name_full Organometallics
_journal_page_first 4994
_journal_paper_doi 10.1021/acs.organomet.5b00589
_journal_volume 34
_journal_year 2015
_chemical_formula_sum 'C34 H63 Al3 La2 N2'
_chemical_formula_weight 858.62
_space_group_crystal_system monoclinic
_space_group_IT_number 14
_space_group_name_Hall '-P 2yn'
_space_group_name_H-M_alt 'P 1 21/n 1'
_atom_sites_solution_hydrogens geom
_audit_creation_method SHELXL-2013
_cell_angle_alpha 90
_cell_angle_beta 106.0480(10)
_cell_angle_gamma 90
_cell_formula_units_Z 4
_cell_length_a 14.6924(3)
_cell_length_b 15.2814(3)
_cell_length_c 18.7433(3)
_cell_measurement_reflns_used 9996
_cell_measurement_temperature 100(2)
_cell_measurement_theta_max 56.56
_cell_measurement_theta_min 5.45
_cell_volume 4044.26(13)
_computing_cell_refinement SAINT
_computing_data_collection COSMO
_computing_data_reduction SAINT
_computing_molecular_graphics 'ORTEP3, POV-Ray'
_computing_structure_refinement 'SHELXL-2013 (Sheldrick, 2013)'
_computing_structure_solution 'SHELXS-97 (Sheldrick, 1990)'
_diffrn_ambient_temperature 100(2)
_diffrn_measured_fraction_theta_full 1.000
_diffrn_measured_fraction_theta_max 1.000
_diffrn_measurement_device_type 'APEX II DUO'
_diffrn_measurement_method omega/phi-scans
_diffrn_radiation_monochromator 'QUAZAR optics'
_diffrn_radiation_type MoK\a
_diffrn_radiation_wavelength 0.71073
_diffrn_reflns_av_R_equivalents 0.0335
_diffrn_reflns_av_unetI/netI 0.0154
_diffrn_reflns_Laue_measured_fraction_full 1.000
_diffrn_reflns_Laue_measured_fraction_max 1.000
_diffrn_reflns_limit_h_max 20
_diffrn_reflns_limit_h_min -20
_diffrn_reflns_limit_k_max 21
_diffrn_reflns_limit_k_min -21
_diffrn_reflns_limit_l_max 26
_diffrn_reflns_limit_l_min -26
_diffrn_reflns_number 158130
_diffrn_reflns_point_group_measured_fraction_full 1.000
_diffrn_reflns_point_group_measured_fraction_max 1.000
_diffrn_reflns_theta_full 25.242
_diffrn_reflns_theta_max 30.522
_diffrn_reflns_theta_min 1.567
_diffrn_source 'Imus-focus sealed tube'
_exptl_absorpt_coefficient_mu 2.172
_exptl_absorpt_correction_T_max 0.7289
_exptl_absorpt_correction_T_min 0.6777
_exptl_absorpt_correction_type numerical
_exptl_absorpt_process_details sadabs
_exptl_crystal_colour yellow
_exptl_crystal_density_diffrn 1.410
_exptl_crystal_description block
_exptl_crystal_F_000 1736
_exptl_crystal_size_max 0.180
_exptl_crystal_size_mid 0.156
_exptl_crystal_size_min 0.104
_refine_diff_density_max 2.765
_refine_diff_density_min -1.543
_refine_diff_density_rms 0.110
_refine_ls_extinction_method none
_refine_ls_goodness_of_fit_ref 1.113
_refine_ls_hydrogen_treatment constr
_refine_ls_matrix_type full
_refine_ls_number_parameters 418
_refine_ls_number_reflns 12363
_refine_ls_number_restraints 18
_refine_ls_restrained_S_all 1.112
_refine_ls_R_factor_all 0.0325
_refine_ls_R_factor_gt 0.0273
_refine_ls_shift/su_max 0.002
_refine_ls_shift/su_mean 0.000
_refine_ls_structure_factor_coef Fsqd
_refine_ls_weighting_details 'w=1/[\s^2^(Fo^2^)+(0.0226P)^2^+9.4121P] where P=(Fo^2^+2Fc^2^)/3'
_refine_ls_weighting_scheme calc
_refine_ls_wR_factor_gt 0.0629
_refine_ls_wR_factor_ref 0.0662
_reflns_Friedel_coverage 0.000
_reflns_number_gt 11258
_reflns_number_total 12363
_reflns_threshold_expression 'I > 2\s(I)'
_cod_data_source_file om5b00589_si_002.cif
_cod_data_source_block Compound_7-La
_cod_original_sg_symbol_H-M 'P 21/n'
_cod_database_code 4087777
_shelx_space_group_comment
;
The symmetry employed for this shelxl refinement is uniquely defined
by the following loop, which should always be used as a source of
symmetry information in preference to the above space-group names.
They are only intended as comments.
;
_shelx_estimated_absorpt_t_min 0.696
_shelx_estimated_absorpt_t_max 0.806
_shelxl_version_number 2013-3

loop_
_space_group_symop_operation_xyz
'x, y, z'
'-x+1/2, y+1/2, -z+1/2'
'-x, -y, -z'
'x-1/2, -y-1/2, z-1/2'

loop_
_atom_site_label
_atom_site_type_symbol
_atom_site_fract_x
_atom_site_fract_y
_atom_site_fract_z
_atom_site_U_iso_or_equiv
_atom_site_adp_type
_atom_site_occupancy
_atom_site_site_symmetry_order
_atom_site_calc_flag
_atom_site_refinement_flags_posn
_atom_site_refinement_flags_adp
_atom_site_refinement_flags_occupancy
_atom_site_disorder_assembly
_atom_site_disorder_group
La1 La 0.16821(2) 0.66084(2) 0.00766(2) 0.01214(3) Uani 1 1 d . . . . .
La2 La 0.35065(2) 0.82016(2) -0.00359(2) 0.01323(3) Uani 1 1 d . . . . .
Al3 Al 0.51987(5) 0.87463(5) -0.08881(4) 0.01852(14) Uani 1 1 d . . . . .
Al2 Al -0.06875(5) 0.63687(4) -0.07077(4) 0.01564(13) Uani 1 1 d . . . . .
N1 N 0.20338(14) 0.80802(12) 0.03327(11) 0.0157(3) Uani 1 1 d . . . . .
N2 N 0.30835(14) 0.68122(13) -0.03188(11) 0.0167(4) Uani 1 1 d . . . . .
Al1 Al 0.26478(5) 0.79836(5) 0.13895(4) 0.01191(19) Uani 0.902(3) 1 d . . P A 1
C1 C 0.2246(2) 0.6846(2) 0.17397(17) 0.0161(6) Uani 0.902(3) 1 d . U P A 1
H1A H 0.1556 0.6789 0.1559 0.024 Uiso 0.902(3) 1 calc R U P A 1
H1B H 0.2440 0.6831 0.2284 0.024 Uiso 0.902(3) 1 calc R U P A 1
H1C H 0.2546 0.6361 0.1548 0.024 Uiso 0.902(3) 1 calc R U P A 1
C2 C 0.40768(19) 0.79132(18) 0.15571(14) 0.0169(5) Uani 0.902(3) 1 d . U P A 1
H2A H 0.4225 0.7438 0.1256 0.025 Uiso 0.902(3) 1 calc R U P A 1
H2B H 0.4384 0.7799 0.2083 0.025 Uiso 0.902(3) 1 calc R U P A 1
H2C H 0.4308 0.8469 0.1413 0.025 Uiso 0.902(3) 1 calc R U P A 1
Al1A Al 0.3623(6) 0.6581(5) 0.1168(5) 0.024(2) Uani 0.098(3) 1 d . . P A 2
C1A C 0.239(2) 0.666(2) 0.1586(18) 0.016(4) Uani 0.098(3) 1 d . U P A 2
H1A1 H 0.1838 0.6820 0.1182 0.024 Uiso 0.098(3) 1 calc R U P A 2
H1A2 H 0.2500 0.7100 0.1979 0.024 Uiso 0.098(3) 1 calc R U P A 2
H1A3 H 0.2284 0.6088 0.1788 0.024 Uiso 0.098(3) 1 calc R U P A 2
C2A C 0.446(2) 0.757(2) 0.1614(15) 0.024(5) Uani 0.098(3) 1 d . U P A 2
H2D H 0.4788 0.7786 0.1259 0.036 Uiso 0.098(3) 1 calc R U P A 2
H2E H 0.4925 0.7374 0.2067 0.036 Uiso 0.098(3) 1 calc R U P A 2
H2F H 0.4077 0.8045 0.1736 0.036 Uiso 0.098(3) 1 calc R U P A 2
C8 C 0.54814(17) 0.79747(17) 0.00361(16) 0.0253(5) Uani 1 1 d . . . . .
H8A H 0.5094 0.7443 -0.0072 0.038 Uiso 1 1 calc R U . . .
H8B H 0.5332 0.8296 0.0442 0.038 Uiso 1 1 calc R U . . .
H8C H 0.6154 0.7815 0.0182 0.038 Uiso 1 1 calc R U . . .
C7 C 0.37716(18) 0.89336(17) -0.13297(14) 0.0223(5) Uani 1 1 d . . . . .
H7A H 0.3653 0.9196 -0.1824 0.033 Uiso 1 1 calc R U . . .
H7B H 0.3535 0.9325 -0.1007 0.033 Uiso 1 1 calc R U . . .
H7C H 0.3444 0.8369 -0.1370 0.033 Uiso 1 1 calc R U . . .
C9 C 0.5685(2) 0.8180(2) -0.1657(2) 0.0366(7) Uani 1 1 d . . . . .
H9A H 0.6379 0.8204 -0.1508 0.055 Uiso 1 1 calc R U . . .
H9B H 0.5440 0.8488 -0.2130 0.055 Uiso 1 1 calc R U . . .
H9C H 0.5478 0.7568 -0.1715 0.055 Uiso 1 1 calc R U . . .
C10 C 0.57444(18) 0.99420(15) -0.05915(15) 0.0214(5) Uani 1 1 d . . . . .
H10A H 0.6286 0.9893 -0.0150 0.032 Uiso 1 1 calc R U . . .
H10B H 0.5260 1.0318 -0.0481 0.032 Uiso 1 1 calc R U . . .
H10C H 0.5953 1.0198 -0.0999 0.032 Uiso 1 1 calc R U . . .
C3 C 0.03479(18) 0.61378(17) -0.12375(14) 0.0222(5) Uani 1 1 d . . . . .
H3A H 0.0050 0.5977 -0.1756 0.033 Uiso 1 1 calc R U . . .
H3B H 0.0756 0.5659 -0.0988 0.033 Uiso 1 1 calc R U . . .
H3C H 0.0729 0.6668 -0.1221 0.033 Uiso 1 1 calc R U . . .
C4 C -0.01828(16) 0.69304(15) 0.03147(14) 0.0187(4) Uani 1 1 d . . . . .
H4A H 0.0203 0.7442 0.0276 0.028 Uiso 1 1 calc R U . . .
H4B H 0.0206 0.6505 0.0659 0.028 Uiso 1 1 calc R U . . .
H4C H -0.0715 0.7113 0.0500 0.028 Uiso 1 1 calc R U . . .
C5 C -0.11663(15) 0.51693(14) -0.05549(14) 0.0172(4) Uani 1 1 d . . . . .
H5A H -0.1496 0.5195 -0.0167 0.026 Uiso 1 1 calc R U . . .
H5B H -0.0631 0.4763 -0.0404 0.026 Uiso 1 1 calc R U . . .
H5C H -0.1605 0.4965 -0.1019 0.026 Uiso 1 1 calc R U . . .
C6 C -0.1693(2) 0.71220(17) -0.13186(17) 0.0307(6) Uani 1 1 d . . . . .
H6A H -0.1842 0.6935 -0.1838 0.046 Uiso 1 1 calc R U . . .
H6B H -0.1475 0.7731 -0.1278 0.046 Uiso 1 1 calc R U . . .
H6C H -0.2261 0.7075 -0.1144 0.046 Uiso 1 1 calc R U . . .
C11 C 0.16174(17) 0.93503(15) -0.05274(14) 0.0185(4) Uani 1 1 d . . . . .
C13 C 0.19813(16) 0.95564(15) 0.08242(14) 0.0176(4) Uani 1 1 d . . . . .
C12 C 0.18534(15) 0.89895(14) 0.01973(14) 0.0159(4) Uani 1 1 d . . . . .
C15 C 0.1737(2) 1.08139(16) -0.00015(16) 0.0264(5) Uani 1 1 d . . . . .
H15 H 0.1725 1.1431 -0.0067 0.032 Uiso 1 1 calc R U . . .
C14 C 0.19214(19) 1.04578(16) 0.07072(15) 0.0230(5) Uani 1 1 d . . . . .
H14 H 0.2008 1.0838 0.1122 0.028 Uiso 1 1 calc R U . . .
C20 C 0.12684(18) 0.87537(17) -0.12004(14) 0.0209(5) Uani 1 1 d . . . . .
H20 H 0.1684 0.8224 -0.1125 0.025 Uiso 1 1 calc R U . . .
C17 C 0.21433(18) 0.91355(15) 0.15866(14) 0.0197(4) Uani 1 1 d . . . . .
H17 H 0.2465 0.8559 0.1587 0.024 Uiso 0.902(3) 1 calc R U P A 1
C16 C 0.15728(19) 1.02647(17) -0.06120(15) 0.0244(5) Uani 1 1 d . . . . .
H16 H 0.1427 1.0510 -0.1096 0.029 Uiso 1 1 calc R U . . .
C18 C 0.2755(2) 0.97085(17) 0.22041(15) 0.0277(5) Uani 1 1 d . . . . .
H18A H 0.3357 0.9837 0.2096 0.041 Uiso 1 1 calc R U . . .
H18B H 0.2878 0.9399 0.2679 0.041 Uiso 1 1 calc R U . . .
H18C H 0.2422 1.0257 0.2233 0.041 Uiso 1 1 calc R U . . .
C19 C 0.1172(2) 0.89801(19) 0.17288(16) 0.0278(5) Uani 1 1 d . . . . .
H19A H 0.0872 0.9544 0.1767 0.042 Uiso 1 1 calc R U . . .
H19B H 0.1258 0.8653 0.2193 0.042 Uiso 1 1 calc R U . . .
H19C H 0.0768 0.8643 0.1317 0.042 Uiso 1 1 calc R U . . .
C23 C 0.32688(17) 0.52437(15) -0.00164(15) 0.0200(5) Uani 1 1 d . . . . .
C22 C 0.1262(2) 0.9170(2) -0.19467(15) 0.0287(6) Uani 1 1 d . . . . .
H22A H 0.0766 0.9617 -0.2077 0.043 Uiso 1 1 calc R U . . .
H22B H 0.1136 0.8718 -0.2332 0.043 Uiso 1 1 calc R U . . .
H22C H 0.1878 0.9440 -0.1907 0.043 Uiso 1 1 calc R U . . .
C21 C 0.0261(2) 0.84610(19) -0.12333(16) 0.0276(5) Uani 1 1 d . . . . .
H21A H 0.0259 0.8184 -0.0762 0.041 Uiso 1 1 calc R U . . .
H21B H 0.0039 0.8040 -0.1639 0.041 Uiso 1 1 calc R U . . .
H21C H -0.0160 0.8971 -0.1320 0.041 Uiso 1 1 calc R U . . .
C25 C 0.27017(17) 0.57217(16) -0.13216(15) 0.0212(5) Uani 1 1 d . . . . .
C24 C 0.30463(15) 0.59419(15) -0.05497(14) 0.0173(4) Uani 1 1 d . . . . .
C27 C 0.2727(2) 0.41779(17) -0.10021(18) 0.0305(6) Uani 1 1 d . . . . .
H27 H 0.2593 0.3588 -0.1156 0.037 Uiso 1 1 calc R U . . .
C26 C 0.25470(19) 0.48471(18) -0.15264(17) 0.0278(5) Uani 1 1 d . . . . .
H26 H 0.2312 0.4703 -0.2038 0.033 Uiso 1 1 calc R U . . .
C29 C 0.37958(18) 0.54354(16) 0.07862(15) 0.0222(5) Uani 1 1 d . . . . .
H29 H 0.3499 0.5964 0.0944 0.027 Uiso 0.098(3) 1 calc R U P A 2
C28 C 0.3100(2) 0.43704(16) -0.02605(18) 0.0277(6) Uani 1 1 d . . . . .
H28 H 0.3245 0.3908 0.0092 0.033 Uiso 1 1 calc R U . . .
C30 C 0.48318(18) 0.56624(18) 0.08372(15) 0.0247(5) Uani 1 1 d . . . . .
H30A H 0.5156 0.5140 0.0728 0.037 Uiso 1 1 calc R U . A 2
H30B H 0.5150 0.5870 0.1339 0.037 Uiso 1 1 calc R U . A 2
H30C H 0.4850 0.6122 0.0477 0.037 Uiso 1 1 calc R U . A 2
C31 C 0.3784(2) 0.4704(2) 0.13386(18) 0.0330(6) Uani 1 1 d . . . . .
H31A H 0.3127 0.4536 0.1297 0.050 Uiso 1 1 calc R U . . .
H31B H 0.4085 0.4909 0.1844 0.050 Uiso 1 1 calc R U . . .
H31C H 0.4130 0.4196 0.1229 0.050 Uiso 1 1 calc R U . . .
C33 C 0.3542(2) 0.6651(2) -0.20276(18) 0.0318(6) Uani 1 1 d . . . . .
H33A H 0.3997 0.6797 -0.1553 0.048 Uiso 1 1 calc R U . . .
H33B H 0.3475 0.7149 -0.2367 0.048 Uiso 1 1 calc R U . . .
H33C H 0.3769 0.6140 -0.2245 0.048 Uiso 1 1 calc R U . . .
C34 C 0.1850(2) 0.6240(2) -0.26396(17) 0.0362(7) Uani 1 1 d . . . . .
H34A H 0.2090 0.5771 -0.2895 0.054 Uiso 1 1 calc R U . . .
H34B H 0.1739 0.6767 -0.2950 0.054 Uiso 1 1 calc R U . . .
H34C H 0.1254 0.6053 -0.2548 0.054 Uiso 1 1 calc R U . . .
C32 C 0.25765(19) 0.64402(18) -0.18997(15) 0.0247(5) Uani 1 1 d . . . . .
H32 H 0.2358 0.6977 -0.1690 0.030 Uiso 1 1 calc R U . . .

loop_
_atom_site_aniso_label
_atom_site_aniso_U_11
_atom_site_aniso_U_22
_atom_site_aniso_U_33
_atom_site_aniso_U_23
_atom_site_aniso_U_13
_atom_site_aniso_U_12
La1 0.01263(6) 0.00988(5) 0.01489(6) -0.00252(4) 0.00543(4) -0.00409(4)
La2 0.01210(6) 0.00935(6) 0.01863(6) 0.00087(4) 0.00487(4) -0.00267(4)
Al3 0.0198(3) 0.0120(3) 0.0270(4) -0.0024(3) 0.0120(3) -0.0033(2)
Al2 0.0138(3) 0.0098(3) 0.0211(3) 0.0010(2) 0.0012(2) -0.0015(2)
N1 0.0153(8) 0.0105(8) 0.0229(9) -0.0002(7) 0.0079(7) -0.0009(6)
N2 0.0157(9) 0.0139(9) 0.0217(9) -0.0024(7) 0.0070(7) -0.0017(7)
Al1 0.0159(4) 0.0084(3) 0.0115(3) -0.0016(2) 0.0040(3) -0.0014(2)
C1 0.0224(14) 0.0134(14) 0.0141(14) -0.0021(10) 0.0077(10) -0.0020(10)
C2 0.0166(12) 0.0158(12) 0.0156(11) -0.0003(9) 0.0001(9) -0.0025(10)
Al1A 0.019(4) 0.022(4) 0.028(4) 0.003(3) 0.005(3) 0.000(3)
C1A 0.022(8) 0.014(9) 0.016(8) -0.009(7) 0.013(7) -0.003(7)
C2A 0.019(8) 0.024(8) 0.024(8) 0.005(7) -0.001(6) -0.005(7)
C8 0.0161(11) 0.0183(11) 0.0424(15) 0.0073(10) 0.0096(10) 0.0016(9)
C7 0.0239(12) 0.0203(11) 0.0230(12) 0.0024(9) 0.0070(9) -0.0032(9)
C9 0.0403(17) 0.0293(15) 0.0497(19) -0.0155(13) 0.0285(15) -0.0088(12)
C10 0.0230(11) 0.0147(10) 0.0313(13) -0.0033(9) 0.0156(10) -0.0039(8)
C3 0.0237(12) 0.0250(12) 0.0177(11) -0.0035(9) 0.0055(9) -0.0082(9)
C4 0.0161(10) 0.0154(10) 0.0253(11) -0.0017(8) 0.0071(8) 0.0005(8)
C5 0.0125(9) 0.0123(9) 0.0257(11) 0.0012(8) 0.0033(8) -0.0019(7)
C6 0.0259(13) 0.0147(11) 0.0401(16) 0.0029(10) -0.0097(11) -0.0002(9)
C11 0.0176(10) 0.0150(10) 0.0250(11) -0.0009(8) 0.0094(9) -0.0018(8)
C13 0.0173(10) 0.0105(9) 0.0252(11) -0.0014(8) 0.0063(8) 0.0016(8)
C12 0.0133(9) 0.0097(9) 0.0266(11) -0.0012(8) 0.0086(8) -0.0004(7)
C15 0.0335(14) 0.0099(10) 0.0364(15) 0.0020(9) 0.0107(11) 0.0015(9)
C14 0.0281(12) 0.0115(10) 0.0308(13) -0.0044(9) 0.0106(10) 0.0007(9)
C20 0.0218(11) 0.0201(11) 0.0218(11) 0.0005(9) 0.0079(9) -0.0009(9)
C17 0.0230(11) 0.0118(10) 0.0247(12) -0.0041(8) 0.0070(9) -0.0008(8)
C16 0.0285(13) 0.0173(11) 0.0286(13) 0.0049(9) 0.0100(10) -0.0014(9)
C18 0.0376(15) 0.0189(12) 0.0250(12) -0.0081(10) 0.0062(11) -0.0055(10)
C19 0.0309(14) 0.0245(13) 0.0320(14) -0.0007(10) 0.0154(11) -0.0001(10)
C23 0.0174(10) 0.0141(10) 0.0328(13) 0.0007(9) 0.0139(9) 0.0004(8)
C22 0.0309(14) 0.0341(15) 0.0209(12) 0.0036(10) 0.0070(10) -0.0019(11)
C21 0.0267(13) 0.0270(13) 0.0283(13) -0.0004(10) 0.0063(10) -0.0078(10)
C25 0.0172(10) 0.0172(11) 0.0292(13) -0.0055(9) 0.0065(9) 0.0002(8)
C24 0.0120(9) 0.0131(10) 0.0289(12) -0.0031(8) 0.0091(8) -0.0009(7)
C27 0.0289(13) 0.0150(11) 0.0514(18) -0.0099(11) 0.0174(12) -0.0047(10)
C26 0.0249(12) 0.0214(12) 0.0369(15) -0.0115(11) 0.0081(11) -0.0028(10)
C29 0.0239(12) 0.0184(11) 0.0285(12) 0.0038(9) 0.0146(10) 0.0032(9)
C28 0.0302(13) 0.0123(11) 0.0485(17) 0.0016(10) 0.0244(12) 0.0023(9)
C30 0.0236(12) 0.0230(12) 0.0295(13) -0.0003(10) 0.0105(10) -0.0025(9)
C31 0.0281(14) 0.0347(15) 0.0400(16) 0.0150(13) 0.0154(12) 0.0026(11)
C33 0.0363(15) 0.0278(14) 0.0337(15) 0.0002(11) 0.0136(12) -0.0014(11)
C34 0.0360(16) 0.0392(17) 0.0296(15) -0.0053(12) 0.0028(12) 0.0025(13)
C32 0.0262(12) 0.0222(12) 0.0246(12) -0.0038(9) 0.0051(10) 0.0026(9)

loop_
_atom_type_symbol
_atom_type_description
_atom_type_scat_dispersion_real
_atom_type_scat_dispersion_imag
_atom_type_scat_source
C C 0.0033 0.0016 'International Tables Vol C Tables 4.2.6.8 and 6.1.1.4'
H H 0.0000 0.0000 'International Tables Vol C Tables 4.2.6.8 and 6.1.1.4'
N N 0.0061 0.0033 'International Tables Vol C Tables 4.2.6.8 and 6.1.1.4'
Al Al 0.0645 0.0514 'International Tables Vol C Tables 4.2.6.8 and 6.1.1.4'
La La -0.2871 2.4523 'International Tables Vol C Tables 4.2.6.8 and 6.1.1.4'

loop_
_geom_angle_atom_site_label_1
_geom_angle_atom_site_label_2
_geom_angle_atom_site_label_3
_geom_angle
_geom_angle_site_symmetry_1
_geom_angle_site_symmetry_3
N1 La1 N2 77.12(7) . .
N1 La1 C1A 76.1(7) . .
N2 La1 C1A 101.6(7) . .
N1 La1 C24 107.22(7) . .
N2 La1 C24 30.11(6) . .
C1A La1 C24 109.5(6) . .
N1 La1 C3 119.58(7) . .
N2 La1 C3 102.42(7) . .
C1A La1 C3 153.7(7) . .
C24 La1 C3 86.87(7) . .
N1 La1 C4 88.28(7) . .
N2 La1 C4 160.70(7) . .
C1A La1 C4 86.8(6) . .
C24 La1 C4 159.57(7) . .
C3 La1 C4 73.71(7) . .
N1 La1 Al1A 76.07(17) . .
N2 La1 Al1A 58.58(17) . .
C1A La1 Al1A 43.9(7) . .
C24 La1 Al1A 67.94(18) . .
C3 La1 Al1A 153.99(18) . .
C4 La1 Al1A 130.27(17) . .
N1 La1 C1 71.88(8) . .
N2 La1 C1 106.86(8) . .
C24 La1 C1 117.13(8) . .
C3 La1 C1 150.42(8) . .
C4 La1 C1 79.87(8) . .
N1 La1 C5 150.10(7) . 3_565
N2 La1 C5 121.10(6) . 3_565
C1A La1 C5 76.9(7) . 3_565
C24 La1 C5 93.73(6) . 3_565
C3 La1 C5 81.80(7) . 3_565
C4 La1 C5 77.56(6) . 3_565
Al1A La1 C5 93.09(16) . 3_565
C1 La1 C5 79.72(7) . 3_565
N1 La1 Al1 36.22(5) . .
N2 La1 Al1 85.26(5) . .
C24 La1 Al1 109.99(5) . .
C3 La1 Al1 152.89(6) . .
C4 La1 Al1 90.40(5) . .
C1 La1 Al1 37.07(6) . .
C5 La1 Al1 116.72(5) 3_565 .
N1 La1 Al2 109.59(5) . .
N2 La1 Al2 138.15(5) . .
C1A La1 Al2 120.2(7) . .
C24 La1 Al2 123.28(5) . .
C3 La1 Al2 37.30(5) . .
C4 La1 Al2 36.66(5) . .
Al1A La1 Al2 162.56(16) . .
C1 La1 Al2 114.52(6) . .
C5 La1 Al2 73.80(4) 3_565 .
Al1 La1 Al2 125.247(18) . .
N1 La1 La2 41.14(5) . .
N2 La1 La2 36.04(5) . .
C1A La1 La2 88.0(7) . .
C24 La1 La2 66.15(5) . .
C3 La1 La2 117.85(5) . .
C4 La1 La2 128.64(5) . .
Al1A La1 La2 58.63(16) . .
C1 La1 La2 89.04(6) . .
C5 La1 La2 149.36(4) 3_565 .
Al1 La1 La2 56.042(13) . .
Al2 La1 La2 136.269(12) . .
N2 La2 N1 77.64(7) . .
N2 La2 C7 105.71(7) . .
N1 La2 C7 128.32(7) . .
N2 La2 C12 104.17(7) . .
N1 La2 C12 29.97(6) . .
C7 La2 C12 107.04(7) . .
N2 La2 C8 96.14(7) . .
N1 La2 C8 158.52(7) . .
C7 La2 C8 73.10(8) . .
C12 La2 C8 158.60(7) . .
N2 La2 C2 94.71(7) . .
N1 La2 C2 74.05(7) . .
C7 La2 C2 152.08(7) . .
C12 La2 C2 85.55(8) . .
C8 La2 C2 86.17(8) . .
N2 La2 Al1 87.27(5) . .
N1 La2 Al1 36.22(5) . .
C7 La2 Al1 158.02(6) . .
C12 La2 Al1 51.73(5) . .
C8 La2 Al1 123.98(6) . .
C2 La2 Al1 37.95(6) . .
N2 La2 Al1A 53.95(16) . .
N1 La2 Al1A 68.67(15) . .
C7 La2 Al1A 153.44(16) . .
C12 La2 Al1A 95.55(15) . .
C8 La2 Al1A 90.94(15) . .
N2 La2 Al3 108.17(5) . .
N1 La2 Al3 164.70(5) . .
C7 La2 Al3 36.95(5) . .
C12 La2 Al3 137.00(5) . .
C8 La2 Al3 36.66(5) . .
C2 La2 Al3 118.58(5) . .
Al1 La2 Al3 154.595(19) . .
Al1A La2 Al3 126.37(14) . .
N2 La2 La1 39.08(5) . .
N1 La2 La1 38.62(4) . .
C7 La2 La1 126.50(5) . .
C12 La2 La1 66.71(4) . .
C8 La2 La1 131.15(5) . .
C2 La2 La1 81.25(5) . .
Al1 La2 La1 55.451(13) . .
Al1A La2 La1 50.78(14) . .
Al3 La2 La1 145.870(13) . .
C9 Al3 C10 113.72(12) . .
C9 Al3 C8 109.66(14) . .
C10 Al3 C8 108.56(12) . .
C9 Al3 C7 107.59(13) . .
C10 Al3 C7 105.65(11) . .
C8 Al3 C7 111.64(10) . .
C9 Al3 La2 133.83(9) . .
C10 Al3 La2 112.28(7) . .
C8 Al3 La2 57.65(7) . .
C7 Al3 La2 55.00(7) . .
C6 Al2 C5 112.31(11) . .
C6 Al2 C4 108.61(12) . .
C5 Al2 C4 107.44(10) . .
C6 Al2 C3 110.73(13) . .
C5 Al2 C3 104.24(10) . .
C4 Al2 C3 113.48(10) . .
C6 Al2 La1 134.50(9) . .
C5 Al2 La1 113.12(7) . .
C4 Al2 La1 59.13(7) . .
C3 Al2 La1 54.85(7) . .
C12 N1 Al1 105.49(15) . .
C12 N1 La1 152.39(16) . .
Al1 N1 La1 98.68(8) . .
C12 N1 La2 90.65(12) . .
Al1 N1 La2 95.50(8) . .
La1 N1 La2 100.24(7) . .
C24 N2 La2 164.58(16) . .
C24 N2 La1 90.49(13) . .
La2 N2 La1 104.88(8) . .
N1 Al1 C17 91.74(10) . .
N1 Al1 C1 107.71(11) . .
C17 Al1 C1 123.35(12) . .
N1 Al1 C2 109.24(10) . .
C17 Al1 C2 116.11(11) . .
C1 Al1 C2 106.73(13) . .
N1 Al1 La1 45.10(6) . .
C17 Al1 La1 127.41(8) . .
C1 Al1 La1 65.19(9) . .
C2 Al1 La1 107.35(8) . .
N1 Al1 La2 48.29(6) . .
C17 Al1 La2 108.06(8) . .
C1 Al1 La2 124.80(10) . .
C2 Al1 La2 61.18(8) . .
La1 Al1 La2 68.506(14) . .
Al1 C1 La1 77.74(10) . .
Al1 C1 H1A 109.5 . .
La1 C1 H1A 70.7 . .
Al1 C1 H1B 109.5 . .
La1 C1 H1B 171.8 . .
H1A C1 H1B 109.5 . .
Al1 C1 H1C 109.5 . .
La1 C1 H1C 63.5 . .
H1A C1 H1C 109.5 . .
H1B C1 H1C 109.5 . .
Al1 C2 La2 80.87(8) . .
Al1 C2 H2A 109.5 . .
La2 C2 H2A 64.4 . .
Al1 C2 H2B 109.5 . .
La2 C2 H2B 169.6 . .
H2A C2 H2B 109.5 . .
Al1 C2 H2C 109.5 . .
La2 C2 H2C 66.9 . .
H2A C2 H2C 109.5 . .
H2B C2 H2C 109.5 . .
C29 Al1A C2A 135.8(11) . .
C29 Al1A C1A 113.1(9) . .
C2A Al1A C1A 106.7(13) . .
C29 Al1A C30 38.46(18) . .
C2A Al1A C30 97.7(10) . .
C1A Al1A C30 148.4(9) . .
C29 Al1A La1 87.6(3) . .
C2A Al1A La1 129.4(10) . .
C1A Al1A La1 61.1(9) . .
C30 Al1A La1 116.6(3) . .
C29 Al1A La2 114.3(4) . .
C2A Al1A La2 68.1(8) . .
C1A Al1A La2 108.3(10) . .
C30 Al1A La2 99.1(3) . .
La1 Al1A La2 70.59(18) . .
Al1A C1A La1 75.0(9) . .
Al1A C1A H1A1 109.5 . .
La1 C1A H1A1 37.6 . .
Al1A C1A H1A2 109.5 . .
La1 C1A H1A2 137.2 . .
H1A1 C1A H1A2 109.5 . .
Al1A C1A H1A3 109.5 . .
La1 C1A H1A3 108.5 . .
H1A1 C1A H1A3 109.5 . .
H1A2 C1A H1A3 109.5 . .
Al1A C2A H2D 109.5 . .
Al1A C2A H2E 109.5 . .
H2D C2A H2E 109.5 . .
Al1A C2A H2F 109.5 . .
H2D C2A H2F 109.5 . .
H2E C2A H2F 109.5 . .
Al3 C8 La2 85.69(8) . .
Al3 C8 H8A 109.5 . .
La2 C8 H8A 64.7 . .
Al3 C8 H8B 109.5 . .
La2 C8 H8B 62.5 . .
H8A C8 H8B 109.5 . .
Al3 C8 H8C 109.5 . .
La2 C8 H8C 164.8 . .
H8A C8 H8C 109.5 . .
H8B C8 H8C 109.5 . .
Al3 C7 La2 88.05(9) . .
Al3 C7 H7A 109.5 . .
La2 C7 H7A 162.5 . .
Al3 C7 H7B 109.5 . .
La2 C7 H7B 63.2 . .
H7A C7 H7B 109.5 . .
Al3 C7 H7C 109.5 . .
La2 C7 H7C 62.0 . .
H7A C7 H7C 109.5 . .
H7B C7 H7C 109.5 . .
Al3 C9 H9A 109.5 . .
Al3 C9 H9B 109.5 . .
H9A C9 H9B 109.5 . .
Al3 C9 H9C 109.5 . .
H9A C9 H9C 109.5 . .
H9B C9 H9C 109.5 . .
Al3 C10 H10A 109.5 . .
Al3 C10 H10B 109.5 . .
H10A C10 H10B 109.5 . .
Al3 C10 H10C 109.5 . .
H10A C10 H10C 109.5 . .
H10B C10 H10C 109.5 . .
Al2 C3 La1 87.85(8) . .
Al2 C3 H3A 109.5 . .
La1 C3 H3A 162.5 . .
Al2 C3 H3B 109.5 . .
La1 C3 H3B 65.3 . .
H3A C3 H3B 109.5 . .
Al2 C3 H3C 109.5 . .
La1 C3 H3C 60.1 . .
H3A C3 H3C 109.5 . .
H3B C3 H3C 109.5 . .
Al2 C4 La1 84.20(8) . .
Al2 C4 H4A 109.5 . .
La1 C4 H4A 62.6 . .
Al2 C4 H4B 109.5 . .
La1 C4 H4B 65.8 . .
H4A C4 H4B 109.5 . .
Al2 C4 H4C 109.5 . .
La1 C4 H4C 166.2 . .
H4A C4 H4C 109.5 . .
H4B C4 H4C 109.5 . .
Al2 C5 La1 170.88(11) . 3_565
Al2 C5 H5A 109.5 . .
La1 C5 H5A 66.4 3_565 .
Al2 C5 H5B 109.5 . .
La1 C5 H5B 66.0 3_565 .
H5A C5 H5B 109.5 . .
Al2 C5 H5C 109.5 . .
La1 C5 H5C 79.6 3_565 .
H5A C5 H5C 109.5 . .
H5B C5 H5C 109.5 . .
Al2 C6 H6A 109.5 . .
Al2 C6 H6B 109.5 . .
H6A C6 H6B 109.5 . .
Al2 C6 H6C 109.5 . .
H6A C6 H6C 109.5 . .
H6B C6 H6C 109.5 . .
C16 C11 C12 119.1(2) . .
C16 C11 C20 120.4(2) . .
C12 C11 C20 119.8(2) . .
C14 C13 C12 118.8(2) . .
C14 C13 C17 123.4(2) . .
C12 C13 C17 117.8(2) . .
C11 C12 N1 122.3(2) . .
C11 C12 C13 119.6(2) . .
N1 C12 C13 118.0(2) . .
C11 C12 La2 90.60(14) . .
N1 C12 La2 59.38(11) . .
C13 C12 La2 117.25(15) . .
C16 C15 C14 119.7(2) . .
C16 C15 H15 120.2 . .
C14 C15 H15 120.2 . .
C15 C14 C13 121.6(2) . .
C15 C14 H14 119.2 . .
C13 C14 H14 119.2 . .
C11 C20 C21 107.9(2) . .
C11 C20 C22 115.0(2) . .
C21 C20 C22 108.8(2) . .
C11 C20 H20 108.3 . .
C21 C20 H20 108.3 . .
C22 C20 H20 108.3 . .
C13 C17 C18 112.0(2) . .
C13 C17 C19 108.4(2) . .
C18 C17 C19 109.6(2) . .
C13 C17 Al1 99.75(15) . .
C18 C17 Al1 118.51(18) . .
C19 C17 Al1 107.88(17) . .
C13 C17 H17 108.9 . .
C18 C17 H17 108.9 . .
C19 C17 H17 108.9 . .
Al1 C17 H17 10.7 . .
C15 C16 C11 121.1(2) . .
C15 C16 H16 119.4 . .
C11 C16 H16 119.4 . .
C17 C18 H18A 109.5 . .
C17 C18 H18B 109.5 . .
H18A C18 H18B 109.5 . .
C17 C18 H18C 109.5 . .
H18A C18 H18C 109.5 . .
H18B C18 H18C 109.5 . .
C17 C19 H19A 109.5 . .
C17 C19 H19B 109.5 . .
H19A C19 H19B 109.5 . .
C17 C19 H19C 109.5 . .
H19A C19 H19C 109.5 . .
H19B C19 H19C 109.5 . .
C28 C23 C24 119.4(2) . .
C28 C23 C29 120.0(2) . .
C24 C23 C29 120.1(2) . .
C20 C22 H22A 109.5 . .
C20 C22 H22B 109.5 . .
H22A C22 H22B 109.5 . .
C20 C22 H22C 109.5 . .
H22A C22 H22C 109.5 . .
H22B C22 H22C 109.5 . .
C20 C21 H21A 109.5 . .
C20 C21 H21B 109.5 . .
H21A C21 H21B 109.5 . .
C20 C21 H21C 109.5 . .
H21A C21 H21C 109.5 . .
H21B C21 H21C 109.5 . .
C26 C25 C24 119.2(2) . .
C26 C25 C32 121.3(2) . .
C24 C25 C32 119.3(2) . .
N2 C24 C25 120.6(2) . .
N2 C24 C23 120.7(2) . .
C25 C24 C23 118.5(2) . .
N2 C24 La1 59.40(11) . .
C25 C24 La1 114.65(15) . .
C23 C24 La1 91.74(14) . .
C28 C27 C26 120.0(2) . .
C28 C27 H27 120.0 . .
C26 C27 H27 120.0 . .
C25 C26 C27 121.7(3) . .
C25 C26 H26 119.1 . .
C27 C26 H26 119.1 . .
C23 C29 C31 115.6(2) . .
C23 C29 C30 109.3(2) . .
C31 C29 C30 108.7(2) . .
C23 C29 Al1A 117.2(3) . .
C31 C29 Al1A 112.6(3) . .
C30 C29 Al1A 90.1(3) . .
C23 C29 H29 107.7 . .
C31 C29 H29 107.7 . .
C30 C29 H29 107.7 . .
Al1A C29 H29 17.7 . .
C27 C28 C23 121.0(3) . .
C27 C28 H28 119.5 . .
C23 C28 H28 119.5 . .
C29 C30 Al1A 51.4(2) . .
C29 C30 H30A 109.5 . .
Al1A C30 H30A 159.9 . .
C29 C30 H30B 109.5 . .
Al1A C30 H30B 76.2 . .
H30A C30 H30B 109.5 . .
C29 C30 H30C 109.5 . .
Al1A C30 H30C 85.6 . .
H30A C30 H30C 109.5 . .
H30B C30 H30C 109.5 . .
C29 C31 H31A 109.5 . .
C29 C31 H31B 109.5 . .
H31A C31 H31B 109.5 . .
C29 C31 H31C 109.5 . .
H31A C31 H31C 109.5 . .
H31B C31 H31C 109.5 . .
C32 C33 H33A 109.5 . .
C32 C33 H33B 109.5 . .
H33A C33 H33B 109.5 . .
C32 C33 H33C 109.5 . .
H33A C33 H33C 109.5 . .
H33B C33 H33C 109.5 . .
C32 C34 H34A 109.5 . .
C32 C34 H34B 109.5 . .
H34A C34 H34B 109.5 . .
C32 C34 H34C 109.5 . .
H34A C34 H34C 109.5 . .
H34B C34 H34C 109.5 . .
C25 C32 C34 114.8(2) . .
C25 C32 C33 109.1(2) . .
C34 C32 C33 110.1(2) . .
C25 C32 H32 107.5 . .
C34 C32 H32 107.5 . .
C33 C32 H32 107.5 . .

loop_
_geom_bond_atom_site_label_1
_geom_bond_atom_site_label_2
_geom_bond_distance
_geom_bond_site_symmetry_2
La1 N1 2.3279(19) .
La1 N2 2.3937(19) .
La1 C1A 2.73(3) .
La1 C24 2.781(2) .
La1 C3 2.785(2) .
La1 C4 2.937(2) .
La1 Al1A 3.015(8) .
La1 C1 3.018(3) .
La1 C5 3.022(2) 3_565
La1 Al1 3.2488(7) .
La1 Al2 3.4039(7) .
La1 La2 3.67006(18) .
La2 N2 2.2344(19) .
La2 N1 2.4535(19) .
La2 C7 2.794(3) .
La2 C12 2.851(2) .
La2 C8 2.888(2) .
La2 C2 2.903(3) .
La2 Al1 3.2716(7) .
La2 Al1A 3.323(8) .
La2 Al3 3.4089(7) .
Al3 C9 1.977(3) .
Al3 C10 2.011(2) .
Al3 C8 2.041(3) .
Al3 C7 2.050(3) .
Al2 C6 1.970(3) .
Al2 C5 2.012(2) .
Al2 C4 2.043(2) .
Al2 C3 2.064(3) .
N1 C12 1.424(3) .
N1 Al1 1.942(2) .
N2 C24 1.395(3) .
Al1 C17 1.984(2) .
Al1 C1 2.004(3) .
Al1 C2 2.038(3) .
C1 H1A 0.9800 .
C1 H1B 0.9800 .
C1 H1C 0.9800 .
C2 H2A 0.9800 .
C2 H2B 0.9800 .
C2 H2C 0.9800 .
Al1A C29 1.934(9) .
Al1A C2A 1.98(3) .
Al1A C1A 2.16(3) .
Al1A C30 2.473(9) .
C1A H1A1 0.9800 .
C1A H1A2 0.9800 .
C1A H1A3 0.9800 .
C2A H2D 0.9800 .
C2A H2E 0.9800 .
C2A H2F 0.9800 .
C8 H8A 0.9800 .
C8 H8B 0.9800 .
C8 H8C 0.9800 .
C7 H7A 0.9800 .
C7 H7B 0.9800 .
C7 H7C 0.9800 .
C9 H9A 0.9800 .
C9 H9B 0.9800 .
C9 H9C 0.9800 .
C10 H10A 0.9800 .
C10 H10B 0.9800 .
C10 H10C 0.9800 .
C3 H3A 0.9800 .
C3 H3B 0.9800 .
C3 H3C 0.9800 .
C4 H4A 0.9800 .
C4 H4B 0.9800 .
C4 H4C 0.9800 .
C5 La1 3.022(2) 3_565
C5 H5A 0.9800 .
C5 H5B 0.9800 .
C5 H5C 0.9800 .
C6 H6A 0.9800 .
C6 H6B 0.9800 .
C6 H6C 0.9800 .
C11 C16 1.406(3) .
C11 C12 1.417(3) .
C11 C20 1.526(3) .
C13 C14 1.394(3) .
C13 C12 1.430(3) .
C13 C17 1.524(3) .
C15 C16 1.385(4) .
C15 C14 1.391(4) .
C15 H15 0.9500 .
C14 H14 0.9500 .
C20 C21 1.532(4) .
C20 C22 1.534(4) .
C20 H20 1.0000 .
C17 C18 1.529(3) .
C17 C19 1.541(4) .
C17 H17 1.0000 .
C16 H16 0.9500 .
C18 H18A 0.9800 .
C18 H18B 0.9800 .
C18 H18C 0.9800 .
C19 H19A 0.9800 .
C19 H19B 0.9800 .
C19 H19C 0.9800 .
C23 C28 1.410(3) .
C23 C24 1.436(3) .
C23 C29 1.518(4) .
C22 H22A 0.9800 .
C22 H22B 0.9800 .
C22 H22C 0.9800 .
C21 H21A 0.9800 .
C21 H21B 0.9800 .
C21 H21C 0.9800 .
C25 C26 1.392(3) .
C25 C24 1.435(3) .
C25 C32 1.518(4) .
C27 C28 1.378(4) .
C27 C26 1.392(4) .
C27 H27 0.9500 .
C26 H26 0.9500 .
C29 C31 1.527(4) .
C29 C30 1.538(4) .
C29 H29 1.0000 .
C28 H28 0.9500 .
C30 H30A 0.9800 .
C30 H30B 0.9800 .
C30 H30C 0.9800 .
C31 H31A 0.9800 .
C31 H31B 0.9800 .
C31 H31C 0.9800 .
C33 C32 1.536(4) .
C33 H33A 0.9800 .
C33 H33B 0.9800 .
C33 H33C 0.9800 .
C34 C32 1.529(4) .
C34 H34A 0.9800 .
C34 H34B 0.9800 .
C34 H34C 0.9800 .
C32 H32 1.0000 .
